data_9004794
loop_
_publ_author_name
'Christiansen, C. C.'
'Johnsen, O.'
'Makovicky, E.'

_publ_section_title
;
 Crystal chemistry of the rosenbuschite group
 Sample: LF-A5
;
_journal_name_full 'The Canadian Mineralogist'
_journal_page_first 1203
_journal_page_last 1224
_journal_paper_doi 10.2113/gscanmin.41.5.1203
_journal_volume 41
_journal_year 2003
_chemical_compound_source 'Langesund Fjord, Norway'
_chemical_formula_sum
;Ca7.905 Ce0.03 F6.04 Fe0.11 Hf0.04 Mn0.22 Na3.975 Nb0.17 O29.96 Si8 Ti0.95
 Y0.15 Zr2.45
;
_chemical_name_mineral Rosenbuschite
_space_group_IT_number 2
_symmetry_space_group_name_Hall '-P 1'
_symmetry_space_group_name_H-M 'P -1'
_cell_angle_alpha 90.216
_cell_angle_beta 100.308
_cell_angle_gamma 111.868
_cell_formula_units_Z 1
_cell_length_a 10.137
_cell_length_b 11.398
_cell_length_c 7.2714
_cell_volume 764.826
_database_code_amcsd 0005887
_exptl_crystal_density_diffrn 3.375
_cod_original_formula_sum
;Zr2.45 Ca7.905 Hf.04 Mn.22 Y.15 Ce.03 Na3.975 Ti.95 Nb.17 Fe.11 Si8 O29.96
 F6.04
;
_cod_database_code 9004794

loop_
_space_group_symop_operation_xyz
x,y,z
-x,-y,-z

loop_
_atom_site_label
_atom_site_fract_x
_atom_site_fract_y
_atom_site_fract_z
_atom_site_occupancy
_atom_site_U_iso_or_equiv
_atom_site_type_symbol
_atom_site_attached_hydrogens
ZrM1a 0.35393 0.28239 0.08742 0.84000 0.01060 Zr 0
CaM1a 0.35393 0.28239 0.08742 0.14000 0.01060 Ca 0
HfM1a 0.35393 0.28239 0.08742 0.02000 0.01060 Hf 0
CaM1b 0.36430 0.78976 0.08980 0.80000 0.01310 Ca 0
MnM1b 0.36430 0.78976 0.08980 0.11000 0.01310 Mn 0
YM1b 0.36430 0.78976 0.08980 0.07500 0.01310 Y 0
CeM1b 0.36430 0.78976 0.08980 0.01500 0.01310 Ce 0
NaM2a 0.00560 0.25490 0.75460 0.57500 0.02490 Na 0
CaM2a 0.00560 0.25490 0.75460 0.42500 0.02490 Ca 0
CaM2b 0.99570 0.25240 0.24570 0.53000 0.02350 Ca 0
NaM2b 0.99570 0.25240 0.24570 0.47000 0.02350 Na 0
CaM3a 0.35760 0.28840 0.58870 0.74500 0.01900 Ca 0
NaM3a 0.35760 0.28840 0.58870 0.25500 0.01900 Na 0
CaM3b 0.36850 0.79250 0.58990 0.94500 0.01760 Ca 0
NaM3b 0.36850 0.79250 0.58990 0.05500 0.01760 Na 0
NaM4a 0.00000 0.00000 0.50000 0.40500 0.01560 Na 0
CaM4a 0.00000 0.00000 0.50000 0.59500 0.01560 Ca 0
NaM4b 0.00000 0.50000 0.50000 0.86000 0.02500 Na 0
CaM4b 0.00000 0.50000 0.50000 0.14000 0.02500 Ca 0
ZrM5a 0.00000 0.00000 0.00000 0.67000 0.01200 Zr 0
TiM5a 0.00000 0.00000 0.00000 0.25000 0.01200 Ti 0
NbM5a 0.00000 0.00000 0.00000 0.08000 0.01200 Nb 0
TiM5b 0.00000 0.50000 0.00000 0.70000 0.01990 Ti 0
FeM5b 0.00000 0.50000 0.00000 0.11000 0.01990 Fe 0
ZrM5b 0.00000 0.50000 0.00000 0.10000 0.01990 Zr 0
NbM5b 0.00000 0.50000 0.00000 0.09000 0.01990 Nb 0
Si1a 0.28690 0.01480 0.34820 1.00000 0.01120 Si 0
Si2a 0.28230 0.01280 0.78950 1.00000 0.01110 Si 0
Si1b 0.28950 0.51210 0.34660 1.00000 0.01210 Si 0
Si2b 0.28870 0.50920 0.79250 1.00000 0.01230 Si 0
O1a 0.26680 0.03200 0.56480 1.00000 0.03000 O 0
O1b 0.26590 0.49470 0.56400 1.00000 0.03500 O 0
O2a 0.37850 0.15950 0.30660 1.00000 0.01750 O 0
O2b 0.39050 0.65830 0.33600 1.00000 0.01860 O 0
O3a 0.37850 0.15570 0.88460 1.00000 0.02170 O 0
O3b 0.40240 0.65330 0.86090 1.00000 0.01930 O 0
O4a 0.36500 0.91660 0.33570 1.00000 0.02490 O 0
O4b 0.35850 0.40960 0.30200 1.00000 0.02490 O 0
O5a 0.34520 0.90640 0.83870 1.00000 0.02430 O 0
O5b 0.34440 0.39840 0.86800 1.00000 0.02430 O 0
O6a 0.12360 0.96160 0.22790 1.00000 0.02250 O 0
O6b 0.12500 0.47070 0.22720 1.00000 0.02240 O 0
O7a 0.11660 0.96660 0.81940 1.00000 0.01950 O 0
O7b 0.12850 0.47990 0.83200 1.00000 0.02430 O 0
FX8a 0.13080 0.18900 0.03650 0.51000 0.01460 F 0
OX8a 0.13080 0.18900 0.03650 0.49000 0.01460 O 0
FX8b 0.11290 0.68640 0.03310 0.51000 0.03030 F 0
OX8b 0.11290 0.68640 0.03310 0.49000 0.03030 O 0
F9a1 0.11190 0.20890 0.52390 1.00000 0.02870 F 0
F9a2 0.12180 0.70540 0.52750 1.00000 0.03190 F 0

loop_
_cod_changelog_entry_id
_cod_changelog_entry_author
_cod_changelog_entry_date
_cod_changelog_entry_text
1
;cod-tools version 3.8.0
Id: cif_guess_AMCSD_atom_types 9581 2023-05-17 12:35:41Z saulius
;
2023-05-23T09:16:08+03:00
;Derived atom types and hydrogen counts
from atom names that follow the AMCSD naming convention
(Wat == water, O-H == hydroxyl).
;
2
;cod-tools version 3.10.1
Id: cif_fix_AMCSD_atom_labels 10224 2024-08-07 11:09:31Z saulius
;
2024-08-07T19:39:15+03:00
;Changed the following '_atom_site_label' values:
the first duplicated label 'F9a'  converted to 'F9a1'
duplicated label 'F9a' at index 49 converted to 'F9a2'
;

loop_
_cod_related_entry_id
_cod_related_entry_database
_cod_related_entry_code
1 AMCSD 0005887
